data_7060997
loop_
_publ_author_name
'Li, Rong-Jian'
'Wang, Yang'
'Jin, Yan'
'Deng, Wei'
'Liu, Zhen-Jiang'
'Yao, Zi-Jian'

_publ_section_title
;
 NHC ligand-based half-sandwich iridium complexes: synthesis, structure
 and catalytic activity in acceptorless dehydrogenation and transfer
 hydrogenation
;
_journal_issue 40
_journal_name_full 'New Journal of Chemistry'
_journal_page_first 19002
_journal_page_last 19010
_journal_paper_doi 10.1039/D1NJ03824A
_journal_volume 45
_journal_year 2021
_chemical_formula_sum 'C20 H24 Cl0.35 I0.65 Ir N2'
_chemical_formula_weight 579.50
_space_group_crystal_system monoclinic
_space_group_IT_number 14
_space_group_name_Hall '-P 2ybc'
_space_group_name_H-M_alt 'P 1 21/c 1'
_atom_sites_solution_hydrogens geom
_audit_creation_method SHELXL-2016/6
_audit_update_record
;
2021-09-02 deposited with the CCDC.	2021-09-09 downloaded from the CCDC.
;
_cell_angle_alpha 90
_cell_angle_beta 102.717(2)
_cell_angle_gamma 90
_cell_formula_units_Z 4
_cell_length_a 13.6569(8)
_cell_length_b 8.7972(5)
_cell_length_c 16.3348(10)
_cell_measurement_reflns_used 9920
_cell_measurement_temperature 173(2)
_cell_measurement_theta_max 56.97
_cell_measurement_theta_min 2.89
_cell_volume 1914.4(2)
_computing_cell_refinement 'Bruker SAINT'
_computing_data_collection 'Bruker APEX2'
_computing_data_reduction 'Bruker SAINT'
_computing_molecular_graphics 'Bruker SHELXTL'
_computing_publication_material 'Bruker SHELXTL'
_computing_structure_refinement 'SHELXL-2016/6 (Sheldrick, 2016)'
_computing_structure_solution 'SHELXT 2014/5 (Sheldrick, 2014)'
_diffrn_ambient_temperature 173(2)
_diffrn_measured_fraction_theta_full 0.997
_diffrn_measured_fraction_theta_max 0.997
_diffrn_measurement_device_type 'Bruker APEX-II CCD'
_diffrn_measurement_method '\f and \w scans'
_diffrn_radiation_type GaK\a
_diffrn_radiation_wavelength 1.34138
_diffrn_reflns_av_R_equivalents 0.0495
_diffrn_reflns_av_unetI/netI 0.0282
_diffrn_reflns_Laue_measured_fraction_full 0.997
_diffrn_reflns_Laue_measured_fraction_max 0.997
_diffrn_reflns_limit_h_max 17
_diffrn_reflns_limit_h_min -17
_diffrn_reflns_limit_k_max 10
_diffrn_reflns_limit_k_min -10
_diffrn_reflns_limit_l_max 20
_diffrn_reflns_limit_l_min -20
_diffrn_reflns_number 26774
_diffrn_reflns_point_group_measured_fraction_full 0.997
_diffrn_reflns_point_group_measured_fraction_max 0.997
_diffrn_reflns_theta_full 53.594
_diffrn_reflns_theta_max 56.980
_diffrn_reflns_theta_min 4.829
_exptl_absorpt_coefficient_mu 14.925
_exptl_absorpt_correction_T_max 0.370
_exptl_absorpt_correction_T_min 0.216
_exptl_absorpt_correction_type multi-scan
_exptl_absorpt_process_details sadabs
_exptl_crystal_colour yellow
_exptl_crystal_density_diffrn 2.011
_exptl_crystal_description block
_exptl_crystal_F_000 1102
_exptl_crystal_size_max 0.130
_exptl_crystal_size_mid 0.110
_exptl_crystal_size_min 0.040
_refine_diff_density_max 0.867
_refine_diff_density_min -0.500
_refine_diff_density_rms 0.101
_refine_ls_extinction_method none
_refine_ls_goodness_of_fit_ref 1.111
_refine_ls_hydrogen_treatment constr
_refine_ls_matrix_type full
_refine_ls_number_parameters 232
_refine_ls_number_reflns 3894
_refine_ls_number_restraints 45
_refine_ls_restrained_S_all 1.137
_refine_ls_R_factor_all 0.0305
_refine_ls_R_factor_gt 0.0255
_refine_ls_shift/su_max 0.001
_refine_ls_shift/su_mean 0.000
_refine_ls_structure_factor_coef Fsqd
_refine_ls_weighting_details 'w=1/[\s^2^(Fo^2^)+(0.0235P)^2^+2.7157P] where P=(Fo^2^+2Fc^2^)/3'
_refine_ls_weighting_scheme calc
_refine_ls_wR_factor_gt 0.0587
_refine_ls_wR_factor_ref 0.0611
_reflns_Friedel_coverage 0.000
_reflns_number_gt 3503
_reflns_number_total 3894
_reflns_threshold_expression 'I > 2\s(I)'
_cod_data_source_file d1nj03824a2.cif
_cod_data_source_block ga_210507b_c
_cod_depositor_comments 'Adding full bibliography for 7060996--7060997.cif.'
_cod_original_sg_symbol_H-M 'P 21/c'
_cod_database_code 7060997
_shelx_shelxl_version_number 2016/6
_shelx_space_group_comment
; 
The symmetry employed for this shelxl refinement is uniquely defined 
by the following loop, which should always be used as a source of 
symmetry information in preference to the above space-group names. 
They are only intended as comments. 
;
_shelx_estimated_absorpt_t_min 0.247
_shelx_estimated_absorpt_t_max 0.587

loop_
_space_group_symop_operation_xyz
'x, y, z'
'-x, y+1/2, -z+1/2'
'-x, -y, -z'
'x, -y-1/2, z-1/2'

loop_
_atom_site_label
_atom_site_type_symbol
_atom_site_fract_x
_atom_site_fract_y
_atom_site_fract_z
_atom_site_U_iso_or_equiv
_atom_site_adp_type
_atom_site_occupancy
_atom_site_site_symmetry_order
_atom_site_calc_flag
_atom_site_refinement_flags_posn
_atom_site_refinement_flags_adp
_atom_site_refinement_flags_occupancy
_atom_site_disorder_assembly
_atom_site_disorder_group
Ir1 Ir 0.22805(2) 0.68718(2) 0.37018(2) 0.02857(7) Uani 1 1 d D . . . .
Cl1 Cl 0.2041(10) 0.4872(11) 0.4642(9) 0.067(3) Uani 0.35 1 d D U P . .
I1 I 0.19270(10) 0.44938(16) 0.46160(9) 0.0382(2) Uani 0.65 1 d D U P . .
N1 N 0.4403(3) 0.6239(5) 0.3988(3) 0.0446(10) Uani 1 1 d . . . . .
N2 N 0.4248(3) 0.7587(5) 0.5049(3) 0.0506(11) Uani 1 1 d . . . . .
C1 C 0.2981(4) 0.5424(5) 0.3031(3) 0.0399(10) Uani 1 1 d . . . . .
C2 C 0.2550(5) 0.4486(6) 0.2353(3) 0.0543(14) Uani 1 1 d . . . . .
H2 H 0.183954 0.445468 0.217164 0.065 Uiso 1 1 calc R U . . .
C3 C 0.3130(7) 0.3603(7) 0.1938(4) 0.075(2) Uani 1 1 d . . . . .
H3 H 0.281680 0.298467 0.147739 0.090 Uiso 1 1 calc R U . . .
C4 C 0.4158(7) 0.3625(8) 0.2196(4) 0.085(3) Uani 1 1 d . . . . .
H4 H 0.455141 0.302605 0.190599 0.102 Uiso 1 1 calc R U . . .
C5 C 0.4628(5) 0.4501(7) 0.2867(4) 0.072(2) Uani 1 1 d . . . . .
H5 H 0.533841 0.451557 0.304577 0.087 Uiso 1 1 calc R U . . .
C6 C 0.4027(4) 0.5360(5) 0.3274(3) 0.0449(11) Uani 1 1 d . . . . .
C7 C 0.3711(3) 0.6970(5) 0.4326(3) 0.0364(10) Uani 1 1 d . . . . .
C8 C 0.5254(4) 0.7247(7) 0.5157(4) 0.0631(17) Uani 1 1 d . . . . .
H8 H 0.577511 0.755535 0.561335 0.076 Uiso 1 1 calc R U . . .
C9 C 0.5362(4) 0.6406(7) 0.4503(4) 0.0654(18) Uani 1 1 d . . . . .
H9 H 0.597116 0.599961 0.440644 0.078 Uiso 1 1 calc R U . . .
C10 C 0.3827(5) 0.8447(7) 0.5645(3) 0.0705(18) Uani 1 1 d . . . . .
H10A H 0.385749 0.953476 0.552323 0.106 Uiso 1 1 calc R U . . .
H10B H 0.421289 0.824350 0.621490 0.106 Uiso 1 1 calc R U . . .
H10C H 0.312676 0.814509 0.559981 0.106 Uiso 1 1 calc R U . . .
C11 C 0.1674(4) 0.8386(6) 0.2678(3) 0.0514(13) Uani 1 1 d . . . . .
C12 C 0.0863(4) 0.7492(6) 0.2802(4) 0.0626(17) Uani 1 1 d . . . . .
C13 C 0.0728(4) 0.7826(7) 0.3624(5) 0.0671(19) Uani 1 1 d . . . . .
C14 C 0.1430(4) 0.8927(6) 0.3984(3) 0.0533(14) Uani 1 1 d . . . . .
C15 C 0.2012(4) 0.9267(5) 0.3402(3) 0.0472(12) Uani 1 1 d . . . . .
C16 C 0.2039(7) 0.8494(9) 0.1862(4) 0.098(3) Uani 1 1 d . U . . .
H16A H 0.202758 0.748220 0.160965 0.147 Uiso 1 1 calc R U . . .
H16B H 0.272572 0.889271 0.198021 0.147 Uiso 1 1 calc R U . . .
H16C H 0.159779 0.917749 0.147242 0.147 Uiso 1 1 calc R U . . .
C17 C 0.0173(6) 0.6526(9) 0.2171(6) 0.123(4) Uani 1 1 d . U . . .
H17A H -0.004538 0.564798 0.245338 0.184 Uiso 1 1 calc R U . . .
H17B H 0.052793 0.617370 0.174586 0.184 Uiso 1 1 calc R U . . .
H17C H -0.041375 0.712588 0.189971 0.184 Uiso 1 1 calc R U . . .
C18 C -0.0069(6) 0.7187(10) 0.4028(7) 0.117(3) Uani 1 1 d . U . . .
H18A H -0.066823 0.783005 0.389034 0.175 Uiso 1 1 calc R U . . .
H18B H 0.018076 0.715785 0.463767 0.175 Uiso 1 1 calc R U . . .
H18C H -0.023895 0.615429 0.381843 0.175 Uiso 1 1 calc R U . . .
C19 C 0.1421(7) 0.9776(10) 0.4792(4) 0.113(3) Uani 1 1 d . U . . .
H19A H 0.208455 1.021943 0.501367 0.169 Uiso 1 1 calc R U . . .
H19B H 0.125509 0.906892 0.520496 0.169 Uiso 1 1 calc R U . . .
H19C H 0.091733 1.058687 0.467842 0.169 Uiso 1 1 calc R U . . .
C20 C 0.2821(5) 1.0461(7) 0.3515(5) 0.092(3) Uani 1 1 d . U . . .
H20A H 0.254937 1.138909 0.321786 0.137 Uiso 1 1 calc R U . . .
H20B H 0.338261 1.008782 0.328814 0.137 Uiso 1 1 calc R U . . .
H20C H 0.305597 1.068465 0.411434 0.137 Uiso 1 1 calc R U . . .

loop_
_atom_site_aniso_label
_atom_site_aniso_U_11
_atom_site_aniso_U_22
_atom_site_aniso_U_33
_atom_site_aniso_U_23
_atom_site_aniso_U_13
_atom_site_aniso_U_12
Ir1 0.02928(10) 0.02750(11) 0.02863(10) -0.00165(7) 0.00576(7) 0.00014(7)
Cl1 0.084(6) 0.030(5) 0.083(5) 0.023(3) 0.010(4) -0.002(3)
I1 0.0383(3) 0.0331(6) 0.0439(4) 0.0097(4) 0.0104(2) 0.0009(4)
N1 0.0311(19) 0.048(2) 0.055(2) 0.022(2) 0.0113(17) 0.0035(17)
N2 0.050(2) 0.043(2) 0.049(2) 0.0098(19) -0.009(2) -0.0120(19)
C1 0.057(3) 0.028(2) 0.036(2) 0.0049(18) 0.013(2) 0.0083(19)
C2 0.087(4) 0.039(3) 0.037(3) 0.001(2) 0.013(3) 0.012(3)
C3 0.140(7) 0.045(3) 0.046(3) 0.001(3) 0.035(4) 0.026(4)
C4 0.149(7) 0.061(4) 0.062(4) 0.020(3) 0.061(5) 0.058(5)
C5 0.084(4) 0.069(4) 0.081(4) 0.035(4) 0.057(4) 0.038(3)
C6 0.057(3) 0.040(3) 0.045(3) 0.017(2) 0.027(2) 0.018(2)
C7 0.040(2) 0.031(2) 0.038(2) 0.0081(18) 0.0063(18) -0.0039(18)
C8 0.046(3) 0.059(4) 0.072(4) 0.024(3) -0.014(3) -0.017(3)
C9 0.029(2) 0.073(4) 0.091(5) 0.048(4) 0.004(3) -0.002(2)
C10 0.099(5) 0.053(3) 0.045(3) -0.008(3) -0.014(3) 0.002(3)
C11 0.064(3) 0.053(3) 0.036(2) 0.012(2) 0.011(2) 0.027(3)
C12 0.047(3) 0.038(3) 0.083(4) -0.013(3) -0.028(3) 0.007(2)
C13 0.041(3) 0.057(4) 0.111(5) 0.036(4) 0.035(3) 0.022(3)
C14 0.069(3) 0.051(3) 0.038(3) -0.003(2) 0.007(2) 0.030(3)
C15 0.042(2) 0.032(2) 0.059(3) 0.007(2) -0.009(2) 0.002(2)
C16 0.131(6) 0.115(6) 0.058(4) 0.024(4) 0.042(4) 0.061(5)
C17 0.101(6) 0.079(5) 0.146(7) -0.034(5) -0.063(5) 0.010(4)
C18 0.076(5) 0.105(6) 0.190(9) 0.058(6) 0.075(5) 0.025(4)
C19 0.156(7) 0.115(6) 0.065(4) -0.014(4) 0.019(4) 0.087(5)
C20 0.072(4) 0.050(4) 0.137(7) 0.023(4) -0.011(4) -0.013(3)

loop_
_atom_type_symbol
_atom_type_description
_atom_type_scat_dispersion_real
_atom_type_scat_dispersion_imag
_atom_type_scat_source
C C 0.0137 0.0067 'International Tables Vol C Tables 4.2.6.8 and 6.1.1.4'
H H 0.0000 0.0000 'International Tables Vol C Tables 4.2.6.8 and 6.1.1.4'
Cl Cl 0.3281 0.5435 'International Tables Vol C Tables 4.2.6.8 and 6.1.1.4'
Ir Ir -5.7005 5.2682 'International Tables Vol C Tables 4.2.6.8 and 6.1.1.4'
N N 0.0241 0.0134 'International Tables Vol C Tables 4.2.6.8 and 6.1.1.4'
I I 0.0030 5.4350 'International Tables Vol C Tables 4.2.6.8 and 6.1.1.4'

loop_
_geom_angle_atom_site_label_1
_geom_angle_atom_site_label_2
_geom_angle_atom_site_label_3
_geom_angle
_geom_angle_site_symmetry_1
_geom_angle_site_symmetry_3
_geom_angle_publ_flag
C7 Ir1 C1 77.33(19) . . ?
C7 Ir1 C11 122.4(2) . . ?
C1 Ir1 C11 96.56(18) . . ?
C7 Ir1 C15 99.80(17) . . ?
C1 Ir1 C15 123.8(2) . . ?
C11 Ir1 C15 37.82(19) . . ?
C7 Ir1 C12 159.7(2) . . ?
C1 Ir1 C12 103.9(2) . . ?
C11 Ir1 C12 37.5(2) . . ?
C15 Ir1 C12 62.30(18) . . ?
C7 Ir1 C14 110.6(2) . . ?
C1 Ir1 C14 158.67(18) . . ?
C11 Ir1 C14 62.30(18) . . ?
C15 Ir1 C14 36.8(2) . . ?
C12 Ir1 C14 61.7(2) . . ?
C7 Ir1 C13 144.5(2) . . ?
C1 Ir1 C13 138.1(3) . . ?
C11 Ir1 C13 62.0(2) . . ?
C15 Ir1 C13 61.2(2) . . ?
C12 Ir1 C13 37.0(2) . . ?
C14 Ir1 C13 36.1(2) . . ?
C7 Ir1 Cl1 87.8(3) . . ?
C1 Ir1 Cl1 91.8(3) . . ?
C11 Ir1 Cl1 149.8(4) . . ?
C15 Ir1 Cl1 144.4(3) . . ?
C12 Ir1 Cl1 112.4(4) . . ?
C14 Ir1 Cl1 107.9(4) . . ?
C13 Ir1 Cl1 92.9(4) . . ?
C7 Ir1 I1 91.45(12) . . ?
C1 Ir1 I1 88.59(13) . . ?
C11 Ir1 I1 146.14(17) . . ?
C15 Ir1 I1 147.22(15) . . ?
C12 Ir1 I1 108.83(18) . . ?
C14 Ir1 I1 110.42(16) . . ?
C13 Ir1 I1 92.28(15) . . ?
Cl1 Ir1 I1 5.6(3) . . ?
C7 N1 C6 116.1(4) . . ?
C7 N1 C9 110.4(5) . . ?
C6 N1 C9 133.0(5) . . ?
C7 N2 C8 110.9(5) . . ?
C7 N2 C10 125.1(4) . . ?
C8 N2 C10 124.0(5) . . ?
C6 C1 C2 115.2(5) . . ?
C6 C1 Ir1 116.2(3) . . ?
C2 C1 Ir1 128.6(4) . . ?
C3 C2 C1 122.0(6) . . ?
C3 C2 H2 119.0 . . ?
C1 C2 H2 119.0 . . ?
C4 C3 C2 119.8(6) . . ?
C4 C3 H3 120.1 . . ?
C2 C3 H3 120.1 . . ?
C3 C4 C5 121.1(6) . . ?
C3 C4 H4 119.4 . . ?
C5 C4 H4 119.4 . . ?
C4 C5 C6 117.7(6) . . ?
C4 C5 H5 121.2 . . ?
C6 C5 H5 121.2 . . ?
C5 C6 C1 124.2(6) . . ?
C5 C6 N1 123.6(5) . . ?
C1 C6 N1 112.2(4) . . ?
N1 C7 N2 104.6(4) . . ?
N1 C7 Ir1 117.6(3) . . ?
N2 C7 Ir1 137.9(4) . . ?
C9 C8 N2 107.5(5) . . ?
C9 C8 H8 126.2 . . ?
N2 C8 H8 126.2 . . ?
C8 C9 N1 106.6(5) . . ?
C8 C9 H9 126.7 . . ?
N1 C9 H9 126.7 . . ?
N2 C10 H10A 109.5 . . ?
N2 C10 H10B 109.5 . . ?
H10A C10 H10B 109.5 . . ?
N2 C10 H10C 109.5 . . ?
H10A C10 H10C 109.5 . . ?
H10B C10 H10C 109.5 . . ?
C15 C11 C12 108.1(5) . . ?
C15 C11 C16 126.2(6) . . ?
C12 C11 C16 125.4(6) . . ?
C15 C11 Ir1 71.8(3) . . ?
C12 C11 Ir1 74.0(3) . . ?
C16 C11 Ir1 124.9(4) . . ?
C11 C12 C13 106.8(5) . . ?
C11 C12 C17 127.8(7) . . ?
C13 C12 C17 125.0(7) . . ?
C11 C12 Ir1 68.6(3) . . ?
C13 C12 Ir1 72.7(3) . . ?
C17 C12 Ir1 129.7(4) . . ?
C14 C13 C12 108.8(5) . . ?
C14 C13 C18 124.8(7) . . ?
C12 C13 C18 126.4(7) . . ?
C14 C13 Ir1 71.7(3) . . ?
C12 C13 Ir1 70.3(3) . . ?
C18 C13 Ir1 126.8(4) . . ?
C13 C14 C15 107.5(5) . . ?
C13 C14 C19 124.8(7) . . ?
C15 C14 C19 126.8(6) . . ?
C13 C14 Ir1 72.2(3) . . ?
C15 C14 Ir1 68.7(3) . . ?
C19 C14 Ir1 132.6(4) . . ?
C14 C15 C11 108.9(5) . . ?
C14 C15 C20 125.2(6) . . ?
C11 C15 C20 125.8(6) . . ?
C14 C15 Ir1 74.5(3) . . ?
C11 C15 Ir1 70.3(3) . . ?
C20 C15 Ir1 124.4(4) . . ?
C11 C16 H16A 109.5 . . ?
C11 C16 H16B 109.5 . . ?
H16A C16 H16B 109.5 . . ?
C11 C16 H16C 109.5 . . ?
H16A C16 H16C 109.5 . . ?
H16B C16 H16C 109.5 . . ?
C12 C17 H17A 109.5 . . ?
C12 C17 H17B 109.5 . . ?
H17A C17 H17B 109.5 . . ?
C12 C17 H17C 109.5 . . ?
H17A C17 H17C 109.5 . . ?
H17B C17 H17C 109.5 . . ?
C13 C18 H18A 109.5 . . ?
C13 C18 H18B 109.5 . . ?
H18A C18 H18B 109.5 . . ?
C13 C18 H18C 109.5 . . ?
H18A C18 H18C 109.5 . . ?
H18B C18 H18C 109.5 . . ?
C14 C19 H19A 109.5 . . ?
C14 C19 H19B 109.5 . . ?
H19A C19 H19B 109.5 . . ?
C14 C19 H19C 109.5 . . ?
H19A C19 H19C 109.5 . . ?
H19B C19 H19C 109.5 . . ?
C15 C20 H20A 109.5 . . ?
C15 C20 H20B 109.5 . . ?
H20A C20 H20B 109.5 . . ?
C15 C20 H20C 109.5 . . ?
H20A C20 H20C 109.5 . . ?
H20B C20 H20C 109.5 . . ?

loop_
_geom_bond_atom_site_label_1
_geom_bond_atom_site_label_2
_geom_bond_distance
_geom_bond_site_symmetry_2
_geom_bond_publ_flag
Ir1 C7 1.996(4) . ?
Ir1 C1 2.049(4) . ?
Ir1 C11 2.156(5) . ?
Ir1 C15 2.176(5) . ?
Ir1 C12 2.226(5) . ?
Ir1 C14 2.251(5) . ?
Ir1 C13 2.257(5) . ?
Ir1 Cl1 2.404(11) . ?
Ir1 I1 2.6753(14) . ?
N1 C7 1.358(6) . ?
N1 C6 1.399(7) . ?
N1 C9 1.401(6) . ?
N2 C7 1.359(6) . ?
N2 C8 1.379(7) . ?
N2 C10 1.448(8) . ?
C1 C6 1.398(7) . ?
C1 C2 1.403(7) . ?
C2 C3 1.388(8) . ?
C2 H2 0.9500 . ?
C3 C4 1.375(11) . ?
C3 H3 0.9500 . ?
C4 C5 1.378(10) . ?
C4 H4 0.9500 . ?
C5 C6 1.387(7) . ?
C5 H5 0.9500 . ?
C8 C9 1.333(9) . ?
C8 H8 0.9500 . ?
C9 H9 0.9500 . ?
C10 H10A 0.9800 . ?
C10 H10B 0.9800 . ?
C10 H10C 0.9800 . ?
C11 C15 1.404(7) . ?
C11 C12 1.409(8) . ?
C11 C16 1.525(8) . ?
C12 C13 1.424(9) . ?
C12 C17 1.498(8) . ?
C13 C14 1.398(9) . ?
C13 C18 1.501(9) . ?
C14 C15 1.400(8) . ?
C14 C19 1.518(8) . ?
C15 C20 1.506(7) . ?
C16 H16A 0.9800 . ?
C16 H16B 0.9800 . ?
C16 H16C 0.9800 . ?
C17 H17A 0.9800 . ?
C17 H17B 0.9800 . ?
C17 H17C 0.9800 . ?
C18 H18A 0.9800 . ?
C18 H18B 0.9800 . ?
C18 H18C 0.9800 . ?
C19 H19A 0.9800 . ?
C19 H19B 0.9800 . ?
C19 H19C 0.9800 . ?
C20 H20A 0.9800 . ?
C20 H20B 0.9800 . ?
C20 H20C 0.9800 . ?

loop_
_geom_torsion_atom_site_label_1
_geom_torsion_atom_site_label_2
_geom_torsion_atom_site_label_3
_geom_torsion_atom_site_label_4
_geom_torsion
_geom_torsion_site_symmetry_1
_geom_torsion_site_symmetry_2
_geom_torsion_site_symmetry_3
_geom_torsion_site_symmetry_4
_geom_torsion_publ_flag
C6 C1 C2 C3 -2.2(7) . . . . ?
Ir1 C1 C2 C3 177.5(4) . . . . ?
C1 C2 C3 C4 0.5(8) . . . . ?
C2 C3 C4 C5 0.6(9) . . . . ?
C3 C4 C5 C6 0.0(9) . . . . ?
C4 C5 C6 C1 -1.8(8) . . . . ?
C4 C5 C6 N1 176.7(5) . . . . ?
C2 C1 C6 C5 2.9(7) . . . . ?
Ir1 C1 C6 C5 -176.8(4) . . . . ?
C2 C1 C6 N1 -175.9(4) . . . . ?
Ir1 C1 C6 N1 4.4(5) . . . . ?
C7 N1 C6 C5 -177.8(4) . . . . ?
C9 N1 C6 C5 -6.3(8) . . . . ?
C7 N1 C6 C1 0.9(6) . . . . ?
C9 N1 C6 C1 172.4(5) . . . . ?
C6 N1 C7 N2 173.4(4) . . . . ?
C9 N1 C7 N2 0.1(5) . . . . ?
C6 N1 C7 Ir1 -6.1(5) . . . . ?
C9 N1 C7 Ir1 -179.5(3) . . . . ?
C8 N2 C7 N1 0.1(5) . . . . ?
C10 N2 C7 N1 -178.1(5) . . . . ?
C8 N2 C7 Ir1 179.5(4) . . . . ?
C10 N2 C7 Ir1 1.3(8) . . . . ?
C7 N2 C8 C9 -0.2(6) . . . . ?
C10 N2 C8 C9 178.0(5) . . . . ?
N2 C8 C9 N1 0.2(6) . . . . ?
C7 N1 C9 C8 -0.2(6) . . . . ?
C6 N1 C9 C8 -172.0(5) . . . . ?
C15 C11 C12 C13 -1.1(5) . . . . ?
C16 C11 C12 C13 -175.2(5) . . . . ?
Ir1 C11 C12 C13 63.1(4) . . . . ?
C15 C11 C12 C17 171.4(6) . . . . ?
C16 C11 C12 C17 -2.6(9) . . . . ?
Ir1 C11 C12 C17 -124.4(6) . . . . ?
C15 C11 C12 Ir1 -64.2(3) . . . . ?
C16 C11 C12 Ir1 121.7(5) . . . . ?
C11 C12 C13 C14 1.3(6) . . . . ?
C17 C12 C13 C14 -171.5(5) . . . . ?
Ir1 C12 C13 C14 61.7(4) . . . . ?
C11 C12 C13 C18 177.8(5) . . . . ?
C17 C12 C13 C18 5.0(9) . . . . ?
Ir1 C12 C13 C18 -121.7(6) . . . . ?
C11 C12 C13 Ir1 -60.4(3) . . . . ?
C17 C12 C13 Ir1 126.8(6) . . . . ?
C12 C13 C14 C15 -1.0(6) . . . . ?
C18 C13 C14 C15 -177.6(5) . . . . ?
Ir1 C13 C14 C15 59.9(3) . . . . ?
C12 C13 C14 C19 169.2(5) . . . . ?
C18 C13 C14 C19 -7.4(9) . . . . ?
Ir1 C13 C14 C19 -129.9(5) . . . . ?
C12 C13 C14 Ir1 -60.8(4) . . . . ?
C18 C13 C14 Ir1 122.6(6) . . . . ?
C13 C14 C15 C11 0.3(5) . . . . ?
C19 C14 C15 C11 -169.7(5) . . . . ?
Ir1 C14 C15 C11 62.4(3) . . . . ?
C13 C14 C15 C20 176.4(5) . . . . ?
C19 C14 C15 C20 6.4(8) . . . . ?
Ir1 C14 C15 C20 -121.5(5) . . . . ?
C13 C14 C15 Ir1 -62.1(3) . . . . ?
C19 C14 C15 Ir1 127.9(5) . . . . ?
C12 C11 C15 C14 0.6(5) . . . . ?
C16 C11 C15 C14 174.5(5) . . . . ?
Ir1 C11 C15 C14 -65.0(3) . . . . ?
C12 C11 C15 C20 -175.5(5) . . . . ?
C16 C11 C15 C20 -1.6(8) . . . . ?
Ir1 C11 C15 C20 118.9(5) . . . . ?
C12 C11 C15 Ir1 65.6(3) . . . . ?
C16 C11 C15 Ir1 -120.4(5) . . . . ?
